data_1562380
loop_
_publ_author_name
'Feng, Qiang'
'Wu, An'
'Zhang, Xinhao'
'Song, Lijuan'
'Sun, Jianwei'

_publ_section_title
;
 An Unusual Formal Migrative Cycloaddition of Aurone-derived Azadienes:
 Synthesis of Benzofuran-fused Nitrogen Heterocycles
;
_journal_name_full 'Chemical Science'
_journal_paper_doi 10.1039/D1SC00941A
_journal_year 2021
_chemical_formula_moiety 'C28 H25 Br Cl N O4 S'
_chemical_formula_sum 'C28 H25 Br Cl N O4 S'
_chemical_formula_weight 586.91
_chemical_name_systematic
'Trans-3-Bromo-3-butyl-2-(4-chlorophenyl)-1-tosyl-2,3-dihydrobenzofuro [3,2-b]pyridin-4(1H)-one'
_space_group_crystal_system triclinic
_space_group_IT_number 2
_space_group_name_Hall '-P 1'
_space_group_name_H-M_alt 'P -1'
_atom_sites_solution_hydrogens geom
_atom_sites_solution_primary dual
_audit_creation_date 2021-02-18
_audit_creation_method
;
Olex2 1.3-beta
(compiled 2020.11.12 svn.r5f609507 for OlexSys, GUI svn.r6226)
;
_audit_update_record
;
2021-04-21 deposited with the CCDC.	2021-04-27 downloaded from the CCDC.
;
_cell_angle_alpha 78.442(4)
_cell_angle_beta 65.815(4)
_cell_angle_gamma 79.502(4)
_cell_formula_units_Z 2
_cell_length_a 10.7962(5)
_cell_length_b 10.9702(4)
_cell_length_c 11.8384(5)
_cell_measurement_reflns_used 6217
_cell_measurement_temperature 99.97(16)
_cell_measurement_theta_max 76.4630
_cell_measurement_theta_min 4.1500
_cell_volume 1245.21(10)
_computing_cell_refinement 'CrysAlisPro 1.171.40.69a (Rigaku OD, 2020)'
_computing_data_collection 'CrysAlisPro 1.171.40.69a (Rigaku OD, 2020)'
_computing_data_reduction 'CrysAlisPro 1.171.40.69a (Rigaku OD, 2020)'
_computing_molecular_graphics 'Olex2 1.3-beta (Dolomanov et al., 2009)'
_computing_publication_material 'Olex2 1.3-beta (Dolomanov et al., 2009)'
_computing_structure_refinement 'SHELXL 2014/7 (Sheldrick, 2015)'
_computing_structure_solution 'SHELXT 2014/4 (Sheldrick, 2014)'
_diffrn_ambient_environment N~2~
_diffrn_ambient_temperature 99.97(16)
_diffrn_detector 'CCD plate'
_diffrn_detector_area_resol_mean 5.1788
_diffrn_detector_type Atlas
_diffrn_measured_fraction_theta_full 0.988
_diffrn_measured_fraction_theta_max 0.955
_diffrn_measurement_details
;
List of Runs (angles in degrees, time in seconds):

  # Type    Start    End  Width  t~exp~   \w     \q     \k     \f   Frames
#--------------------------------------------------------------------------
  1  \w   -129.00  49.00   1.00    1.00    --  -39.95   0.00 -60.00  178
  2  \w     28.00  55.00   1.00    1.00    --   39.95-125.00  60.00   27
  3  \w     30.00  76.00   1.00    1.00    --   39.95-125.00 -30.00   46
  4  \w     32.00  59.00   1.00    1.00    --   39.95-125.00-120.00   27
  5  \w     27.00  85.00   1.00    1.00    --   39.95-125.00 150.00   58
  6  \w     71.00 109.00   1.00    2.00    --  113.00-111.00 120.00   38
  7  \w     40.00 140.00   1.00    2.00    --  113.00 -61.00-150.00  100
  8  \w     87.00 175.00   1.00    2.00    --  113.00  30.00 -60.00   88
  9  \w    142.00 168.00   1.00    2.00    --  113.00  30.00 150.00   26
 10  \w     84.00 120.00   1.00    2.00    --  113.00  30.00 150.00   36
 11  \w     36.00  82.00   1.00    2.00    --  113.00-111.00  90.00   46
 12  \w     40.00  66.00   1.00    2.00    --  113.00-111.00 120.00   26
 13  \w     90.00 178.00   1.00    2.00    --  113.00  45.00-180.00   88
 14  \w     65.00 109.00   1.00    2.00    --  113.00-111.00-120.00   44
 15  \w     35.00 107.00   1.00    2.00    --  113.00-111.00  30.00   72
 16  \w     98.00 175.00   1.00    2.00    --  113.00  45.00-120.00   77
 17  \w     40.00 143.00   1.00    2.00    --  113.00 -61.00  90.00  103
;
_diffrn_measurement_device 'four-circle diffractometer'
_diffrn_measurement_device_type 'SuperNova, Dual, Cu at home/near, Atlas'
_diffrn_measurement_method '\w scans'
_diffrn_orient_matrix_type 'CrysAlisPro convention (1999,Acta A55,543-557)'
_diffrn_orient_matrix_UB_11 -0.0997724000
_diffrn_orient_matrix_UB_12 0.0515198000
_diffrn_orient_matrix_UB_13 -0.0657079000
_diffrn_orient_matrix_UB_21 -0.0778680000
_diffrn_orient_matrix_UB_22 -0.1159095000
_diffrn_orient_matrix_UB_23 0.0623230000
_diffrn_orient_matrix_UB_31 -0.0936027000
_diffrn_orient_matrix_UB_32 0.0686855000
_diffrn_orient_matrix_UB_33 0.1120534000
_diffrn_radiation_monochromator mirror
_diffrn_radiation_probe x-ray
_diffrn_radiation_type 'Cu K\a'
_diffrn_radiation_wavelength 1.54184
_diffrn_reflns_av_R_equivalents 0.0176
_diffrn_reflns_av_unetI/netI 0.0241
_diffrn_reflns_Laue_measured_fraction_full 0.988
_diffrn_reflns_Laue_measured_fraction_max 0.955
_diffrn_reflns_limit_h_max 11
_diffrn_reflns_limit_h_min -13
_diffrn_reflns_limit_k_max 13
_diffrn_reflns_limit_k_min -13
_diffrn_reflns_limit_l_max 14
_diffrn_reflns_limit_l_min -14
_diffrn_reflns_number 7889
_diffrn_reflns_point_group_measured_fraction_full 0.988
_diffrn_reflns_point_group_measured_fraction_max 0.955
_diffrn_reflns_theta_full 67.684
_diffrn_reflns_theta_max 76.815
_diffrn_reflns_theta_min 4.134
_diffrn_source 'micro-focus sealed X-ray tube'
_diffrn_source_current 0.80
_diffrn_source_power 0.040
_diffrn_source_target Cu
_diffrn_source_type 'SuperNova (Cu) X-ray Source'
_diffrn_source_voltage 50
_exptl_absorpt_coefficient_mu 4.326
_exptl_absorpt_correction_T_max 1.00000
_exptl_absorpt_correction_T_min 0.79572
_exptl_absorpt_correction_type multi-scan
_exptl_absorpt_process_details
;
CrysAlisPro 1.171.40.69a (Rigaku Oxford Diffraction, 2020)
Empirical absorption correction using spherical harmonics,
 implemented in SCALE3 ABSPACK scaling algorithm.
;
_exptl_crystal_colour colourless
_exptl_crystal_colour_primary colourless
_exptl_crystal_density_diffrn 1.565
_exptl_crystal_description block
_exptl_crystal_F_000 600
_exptl_crystal_recrystallization_method 'Re-crystallisation from solvent: dichloromethane and hexane'
_exptl_crystal_size_max 0.2
_exptl_crystal_size_mid 0.1
_exptl_crystal_size_min 0.05
_refine_diff_density_max 0.435
_refine_diff_density_min -0.483
_refine_diff_density_rms 0.057
_refine_ls_extinction_method none
_refine_ls_goodness_of_fit_ref 1.036
_refine_ls_hydrogen_treatment constr
_refine_ls_matrix_type full
_refine_ls_number_parameters 327
_refine_ls_number_reflns 5020
_refine_ls_number_restraints 0
_refine_ls_restrained_S_all 1.036
_refine_ls_R_factor_all 0.0242
_refine_ls_R_factor_gt 0.0229
_refine_ls_shift/su_max 0.001
_refine_ls_shift/su_mean 0.000
_refine_ls_structure_factor_coef Fsqd
_refine_ls_weighting_details 'w=1/[\s^2^(Fo^2^)+(0.0313P)^2^+0.5439P] where P=(Fo^2^+2Fc^2^)/3'
_refine_ls_weighting_scheme calc
_refine_ls_wR_factor_gt 0.0580
_refine_ls_wR_factor_ref 0.0588
_reflns_Friedel_coverage 0.000
_reflns_number_gt 4803
_reflns_number_total 5020
_reflns_threshold_expression 'I > 2\s(I)'
_cod_data_source_file d1sc00941a2.cif
_cod_data_source_block qf19cult
_cod_database_code 1562380
_shelx_shelxl_version_number 2014/7
_chemical_oxdiff_formula 'Cl C20 H18 O4 N'
_shelx_space_group_comment
;
The symmetry employed for this shelxl refinement is uniquely defined
by the following loop, which should always be used as a source of
symmetry information in preference to the above space-group names.
They are only intended as comments.
;
_shelx_estimated_absorpt_t_max 0.813
_shelx_estimated_absorpt_t_min 0.478
_reflns_odcompleteness_completeness 98.23
_reflns_odcompleteness_iscentric 1
_reflns_odcompleteness_theta 71.98
_olex2_refinement_description
;
1. Fixed Uiso
 At 1.2 times of:
  All C(H) groups, All C(H,H) groups
 At 1.5 times of:
  All C(H,H,H) groups
2.a Ternary CH refined with riding coordinates:
 C11(H11)
2.b Secondary CH2 refined with riding coordinates:
 C18(H18A,H18B), C19(H19A,H19B), C20(H20A,H20B)
2.c Aromatic/amide H refined with riding coordinates:
 C2(H2), C3(H3), C4(H4), C5(H5), C13(H13), C14(H14), C16(H16), C17(H17),
 C23(H23), C24(H24), C26(H26), C27(H27)
2.d Idealised Me refined as rotating group:
 C21(H21A,H21B,H21C), C28(H28A,H28B,H28C)
;
_olex2_date_sample_data_collection 2021-02-17
_olex2_submission_special_instructions 'No special instructions were received'
_oxdiff_exptl_absorpt_empirical_details
;
Empirical correction (ABSPACK) includes:
- Absorption correction using spherical harmonics
- Frame scaling
;
_oxdiff_exptl_absorpt_empirical_full_max 1.288
_oxdiff_exptl_absorpt_empirical_full_min 0.857

loop_
_space_group_symop_operation_xyz
'x, y, z'
'-x, -y, -z'

loop_
_atom_site_label
_atom_site_type_symbol
_atom_site_fract_x
_atom_site_fract_y
_atom_site_fract_z
_atom_site_U_iso_or_equiv
_atom_site_adp_type
_atom_site_occupancy
_atom_site_site_symmetry_order
_atom_site_calc_flag
_atom_site_refinement_flags_posn
_atom_site_refinement_flags_adp
_atom_site_refinement_flags_occupancy
_atom_site_disorder_assembly
_atom_site_disorder_group
Br1 Br 0.45577(2) 0.49571(2) 0.36790(2) 0.01374(5) Uani 1 1 d . . . . .
Cl1 Cl -0.19170(4) 0.35393(4) 0.16316(4) 0.02168(9) Uani 1 1 d . . . . .
S1 S 0.51595(3) 0.26046(3) 0.10923(3) 0.01082(7) Uani 1 1 d . . . . .
O1 O 0.57114(11) 0.37617(10) 0.04689(9) 0.0147(2) Uani 1 1 d . . . . .
O2 O 0.60448(11) 0.15273(10) 0.13063(10) 0.0151(2) Uani 1 1 d . . . . .
O3 O 0.24871(11) 0.14917(9) 0.56833(9) 0.0132(2) Uani 1 1 d . . . . .
O4 O 0.15140(12) 0.40294(10) 0.59244(10) 0.0189(2) Uani 1 1 d . . . . .
N1 N 0.40021(12) 0.28876(11) 0.24923(11) 0.0105(2) Uani 1 1 d . . . . .
C1 C 0.31508(15) 0.04258(14) 0.51762(14) 0.0127(3) Uani 1 1 d . . . . .
C2 C 0.30730(15) -0.07564(14) 0.58716(14) 0.0155(3) Uani 1 1 d . . . . .
H2 H 0.2551 -0.0878 0.6747 0.019 Uiso 1 1 calc R U . . .
C3 C 0.37933(16) -0.17513(14) 0.52276(15) 0.0169(3) Uani 1 1 d . . . . .
H3 H 0.3756 -0.2580 0.5663 0.020 Uiso 1 1 calc R U . . .
C4 C 0.45793(16) -0.15484(14) 0.39360(15) 0.0162(3) Uani 1 1 d . . . . .
H4 H 0.5075 -0.2247 0.3519 0.019 Uiso 1 1 calc R U . . .
C5 C 0.46522(15) -0.03668(14) 0.32558(14) 0.0139(3) Uani 1 1 d . . . . .
H5 H 0.5192 -0.0252 0.2384 0.017 Uiso 1 1 calc R U . . .
C6 C 0.39112(14) 0.06687(13) 0.38772(13) 0.0117(3) Uani 1 1 d . . . . .
C7 C 0.36578(14) 0.20200(13) 0.35896(13) 0.0109(3) Uani 1 1 d . . . . .
C8 C 0.28174(14) 0.24444(13) 0.46993(13) 0.0118(3) Uani 1 1 d . . . . .
C9 C 0.22701(15) 0.37183(14) 0.49120(13) 0.0125(3) Uani 1 1 d . . . . .
C10 C 0.27775(14) 0.46627(13) 0.37173(13) 0.0108(3) Uani 1 1 d . . . . .
C11 C 0.30773(14) 0.40795(13) 0.25273(13) 0.0102(3) Uani 1 1 d . . . . .
H11 H 0.3583 0.4680 0.1793 0.012 Uiso 1 1 calc R U . . .
C12 C 0.17770(14) 0.39196(13) 0.23732(13) 0.0112(3) Uani 1 1 d . . . . .
C13 C 0.12551(15) 0.48901(14) 0.16723(14) 0.0144(3) Uani 1 1 d . . . . .
H13 H 0.1695 0.5632 0.1333 0.017 Uiso 1 1 calc R U . . .
C14 C 0.01053(15) 0.47907(14) 0.14630(14) 0.0153(3) Uani 1 1 d . . . . .
H14 H -0.0251 0.5464 0.0999 0.018 Uiso 1 1 calc R U . . .
C15 C -0.05145(15) 0.37020(15) 0.19370(14) 0.0152(3) Uani 1 1 d . . . . .
C16 C -0.00117(17) 0.27159(15) 0.26243(15) 0.0197(3) Uani 1 1 d . . . . .
H16 H -0.0443 0.1968 0.2944 0.024 Uiso 1 1 calc R U . . .
C17 C 0.11279(16) 0.28336(15) 0.28393(15) 0.0179(3) Uani 1 1 d . . . . .
H17 H 0.1472 0.2161 0.3313 0.021 Uiso 1 1 calc R U . . .
C18 C 0.18382(15) 0.58953(13) 0.38277(13) 0.0126(3) Uani 1 1 d . . . . .
H18A H 0.1645 0.6157 0.4642 0.015 Uiso 1 1 calc R U . . .
H18B H 0.0960 0.5743 0.3833 0.015 Uiso 1 1 calc R U . . .
C19 C 0.23964(15) 0.69798(13) 0.27902(14) 0.0149(3) Uani 1 1 d . . . . .
H19A H 0.3139 0.7282 0.2909 0.018 Uiso 1 1 calc R U . . .
H19B H 0.2790 0.6670 0.1970 0.018 Uiso 1 1 calc R U . . .
C20 C 0.12894(17) 0.80731(15) 0.27815(16) 0.0204(3) Uani 1 1 d . . . . .
H20A H 0.1636 0.8642 0.1984 0.024 Uiso 1 1 calc R U . . .
H20B H 0.0481 0.7741 0.2814 0.024 Uiso 1 1 calc R U . . .
C21 C 0.08474(18) 0.88240(17) 0.38638(18) 0.0263(4) Uani 1 1 d . . . . .
H21A H 0.0147 0.9509 0.3797 0.039 Uiso 1 1 calc R U . . .
H21B H 0.1638 0.9170 0.3831 0.039 Uiso 1 1 calc R U . . .
H21C H 0.0473 0.8275 0.4658 0.039 Uiso 1 1 calc R U . . .
C22 C 0.41998(15) 0.22694(14) 0.03205(13) 0.0126(3) Uani 1 1 d . . . . .
C23 C 0.38567(16) 0.32091(14) -0.05151(14) 0.0158(3) Uani 1 1 d . . . . .
H23 H 0.4208 0.3994 -0.0727 0.019 Uiso 1 1 calc R U . . .
C24 C 0.29914(16) 0.29836(15) -0.10368(14) 0.0181(3) Uani 1 1 d . . . . .
H24 H 0.2767 0.3616 -0.1621 0.022 Uiso 1 1 calc R U . . .
C25 C 0.24485(16) 0.18486(15) -0.07185(14) 0.0172(3) Uani 1 1 d . . . . .
C26 C 0.28257(17) 0.09137(15) 0.01121(14) 0.0183(3) Uani 1 1 d . . . . .
H26 H 0.2479 0.0127 0.0322 0.022 Uiso 1 1 calc R U . . .
C27 C 0.36953(17) 0.11140(14) 0.06334(14) 0.0168(3) Uani 1 1 d . . . . .
H27 H 0.3944 0.0472 0.1197 0.020 Uiso 1 1 calc R U . . .
C28 C 0.14598(19) 0.16239(18) -0.12359(17) 0.0259(4) Uani 1 1 d . . . . .
H28A H 0.0523 0.1773 -0.0625 0.039 Uiso 1 1 calc R U . . .
H28B H 0.1640 0.0757 -0.1405 0.039 Uiso 1 1 calc R U . . .
H28C H 0.1573 0.2196 -0.2014 0.039 Uiso 1 1 calc R U . . .

loop_
_atom_site_aniso_label
_atom_site_aniso_U_11
_atom_site_aniso_U_22
_atom_site_aniso_U_33
_atom_site_aniso_U_23
_atom_site_aniso_U_13
_atom_site_aniso_U_12
Br1 0.01339(8) 0.01260(8) 0.01814(8) -0.00281(5) -0.00877(6) -0.00133(5)
Cl1 0.01589(17) 0.0289(2) 0.02394(18) 0.00430(15) -0.01275(14) -0.00799(14)
S1 0.00982(15) 0.01104(16) 0.00988(15) -0.00260(11) -0.00154(12) -0.00131(12)
O1 0.0135(5) 0.0145(5) 0.0132(5) -0.0021(4) -0.0013(4) -0.0039(4)
O2 0.0121(5) 0.0135(5) 0.0173(5) -0.0040(4) -0.0037(4) 0.0015(4)
O3 0.0148(5) 0.0118(5) 0.0110(5) 0.0005(4) -0.0041(4) -0.0011(4)
O4 0.0215(6) 0.0178(5) 0.0123(5) -0.0037(4) -0.0022(4) 0.0013(4)
N1 0.0102(5) 0.0095(5) 0.0096(5) -0.0016(4) -0.0023(4) 0.0006(4)
C1 0.0115(6) 0.0129(7) 0.0152(7) -0.0022(5) -0.0065(5) -0.0013(5)
C2 0.0153(7) 0.0157(7) 0.0159(7) 0.0019(5) -0.0076(6) -0.0036(5)
C3 0.0187(7) 0.0107(7) 0.0243(8) 0.0027(6) -0.0132(6) -0.0028(5)
C4 0.0160(7) 0.0122(7) 0.0238(8) -0.0040(6) -0.0110(6) -0.0002(5)
C5 0.0132(7) 0.0134(7) 0.0168(7) -0.0035(5) -0.0072(5) -0.0004(5)
C6 0.0109(6) 0.0116(7) 0.0139(7) 0.0001(5) -0.0068(5) -0.0017(5)
C7 0.0093(6) 0.0117(6) 0.0125(6) -0.0016(5) -0.0051(5) -0.0012(5)
C8 0.0118(6) 0.0122(7) 0.0108(6) 0.0000(5) -0.0043(5) -0.0019(5)
C9 0.0117(6) 0.0140(7) 0.0120(6) -0.0020(5) -0.0050(5) -0.0003(5)
C10 0.0098(6) 0.0110(6) 0.0122(6) -0.0029(5) -0.0041(5) -0.0012(5)
C11 0.0109(6) 0.0091(6) 0.0102(6) -0.0012(5) -0.0042(5) 0.0001(5)
C12 0.0099(6) 0.0137(7) 0.0095(6) -0.0036(5) -0.0029(5) -0.0001(5)
C13 0.0157(7) 0.0130(7) 0.0146(7) -0.0015(5) -0.0062(5) -0.0016(5)
C14 0.0158(7) 0.0164(7) 0.0147(6) -0.0022(5) -0.0080(5) 0.0013(5)
C15 0.0106(7) 0.0226(8) 0.0139(7) -0.0027(6) -0.0059(5) -0.0024(6)
C16 0.0181(7) 0.0192(7) 0.0237(8) 0.0043(6) -0.0109(6) -0.0082(6)
C17 0.0174(7) 0.0173(7) 0.0204(7) 0.0042(6) -0.0111(6) -0.0039(6)
C18 0.0128(6) 0.0110(6) 0.0134(6) -0.0035(5) -0.0043(5) 0.0006(5)
C19 0.0170(7) 0.0113(6) 0.0157(7) -0.0018(5) -0.0058(6) -0.0011(5)
C20 0.0231(8) 0.0139(7) 0.0236(8) 0.0008(6) -0.0110(6) 0.0001(6)
C21 0.0226(8) 0.0204(8) 0.0337(9) -0.0089(7) -0.0093(7) 0.0049(6)
C22 0.0126(6) 0.0149(7) 0.0103(6) -0.0045(5) -0.0032(5) -0.0011(5)
C23 0.0172(7) 0.0146(7) 0.0132(7) -0.0025(5) -0.0033(6) -0.0018(5)
C24 0.0203(8) 0.0193(7) 0.0141(7) -0.0019(6) -0.0072(6) 0.0000(6)
C25 0.0164(7) 0.0231(8) 0.0121(7) -0.0076(6) -0.0036(6) -0.0007(6)
C26 0.0215(8) 0.0167(7) 0.0170(7) -0.0040(6) -0.0058(6) -0.0052(6)
C27 0.0218(7) 0.0150(7) 0.0141(7) -0.0015(5) -0.0073(6) -0.0029(6)
C28 0.0297(9) 0.0310(9) 0.0243(8) -0.0053(7) -0.0156(7) -0.0068(7)

loop_
_atom_type_symbol
_atom_type_description
_atom_type_scat_dispersion_real
_atom_type_scat_dispersion_imag
_atom_type_scat_source
C C 0.0181 0.0091 'International Tables Vol C Tables 4.2.6.8 and 6.1.1.4'
H H 0.0000 0.0000 'International Tables Vol C Tables 4.2.6.8 and 6.1.1.4'
Br Br -0.6763 1.2805 'International Tables Vol C Tables 4.2.6.8 and 6.1.1.4'
Cl Cl 0.3639 0.7018 'International Tables Vol C Tables 4.2.6.8 and 6.1.1.4'
N N 0.0311 0.0180 'International Tables Vol C Tables 4.2.6.8 and 6.1.1.4'
O O 0.0492 0.0322 'International Tables Vol C Tables 4.2.6.8 and 6.1.1.4'
S S 0.3331 0.5567 'International Tables Vol C Tables 4.2.6.8 and 6.1.1.4'

loop_
_geom_angle_atom_site_label_1
_geom_angle_atom_site_label_2
_geom_angle_atom_site_label_3
_geom_angle
_geom_angle_site_symmetry_1
_geom_angle_site_symmetry_3
_geom_angle_publ_flag
O1 S1 N1 106.34(6) . . ?
O1 S1 C22 107.97(7) . . ?
O2 S1 O1 119.67(6) . . ?
O2 S1 N1 106.50(6) . . ?
O2 S1 C22 110.88(7) . . ?
N1 S1 C22 104.30(6) . . ?
C1 O3 C8 105.13(11) . . ?
C7 N1 S1 125.74(10) . . ?
C7 N1 C11 116.72(11) . . ?
C11 N1 S1 116.47(9) . . ?
O3 C1 C2 123.19(13) . . ?
O3 C1 C6 112.41(12) . . ?
C2 C1 C6 124.40(14) . . ?
C1 C2 H2 121.6 . . ?
C3 C2 C1 116.70(14) . . ?
C3 C2 H2 121.6 . . ?
C2 C3 H3 119.6 . . ?
C2 C3 C4 120.70(14) . . ?
C4 C3 H3 119.6 . . ?
C3 C4 H4 119.0 . . ?
C5 C4 C3 122.01(14) . . ?
C5 C4 H4 119.0 . . ?
C4 C5 H5 120.6 . . ?
C4 C5 C6 118.87(14) . . ?
C6 C5 H5 120.6 . . ?
C1 C6 C5 117.30(13) . . ?
C1 C6 C7 103.69(12) . . ?
C5 C6 C7 139.02(14) . . ?
N1 C7 C6 135.18(13) . . ?
C8 C7 N1 118.37(13) . . ?
C8 C7 C6 106.32(12) . . ?
O3 C8 C9 119.65(12) . . ?
C7 C8 O3 112.45(12) . . ?
C7 C8 C9 127.90(13) . . ?
O4 C9 C8 124.51(13) . . ?
O4 C9 C10 122.89(13) . . ?
C8 C9 C10 112.58(12) . . ?
C9 C10 Br1 101.76(9) . . ?
C9 C10 C11 111.90(11) . . ?
C11 C10 Br1 107.47(9) . . ?
C18 C10 Br1 108.95(9) . . ?
C18 C10 C9 111.62(11) . . ?
C18 C10 C11 114.26(11) . . ?
N1 C11 C10 110.69(11) . . ?
N1 C11 H11 106.9 . . ?
N1 C11 C12 112.23(11) . . ?
C10 C11 H11 106.9 . . ?
C12 C11 C10 112.94(11) . . ?
C12 C11 H11 106.9 . . ?
C13 C12 C11 118.20(13) . . ?
C17 C12 C11 123.53(13) . . ?
C17 C12 C13 118.19(13) . . ?
C12 C13 H13 119.4 . . ?
C14 C13 C12 121.19(14) . . ?
C14 C13 H13 119.4 . . ?
C13 C14 H14 120.4 . . ?
C15 C14 C13 119.22(14) . . ?
C15 C14 H14 120.4 . . ?
C14 C15 Cl1 119.77(12) . . ?
C14 C15 C16 120.97(14) . . ?
C16 C15 Cl1 119.23(12) . . ?
C15 C16 H16 120.4 . . ?
C15 C16 C17 119.21(14) . . ?
C17 C16 H16 120.4 . . ?
C12 C17 H17 119.4 . . ?
C16 C17 C12 121.21(14) . . ?
C16 C17 H17 119.4 . . ?
C10 C18 H18A 108.4 . . ?
C10 C18 H18B 108.4 . . ?
C10 C18 C19 115.40(12) . . ?
H18A C18 H18B 107.5 . . ?
C19 C18 H18A 108.4 . . ?
C19 C18 H18B 108.4 . . ?
C18 C19 H19A 109.1 . . ?
C18 C19 H19B 109.1 . . ?
H19A C19 H19B 107.9 . . ?
C20 C19 C18 112.31(12) . . ?
C20 C19 H19A 109.1 . . ?
C20 C19 H19B 109.1 . . ?
C19 C20 H20A 108.8 . . ?
C19 C20 H20B 108.8 . . ?
H20A C20 H20B 107.7 . . ?
C21 C20 C19 113.77(14) . . ?
C21 C20 H20A 108.8 . . ?
C21 C20 H20B 108.8 . . ?
C20 C21 H21A 109.5 . . ?
C20 C21 H21B 109.5 . . ?
C20 C21 H21C 109.5 . . ?
H21A C21 H21B 109.5 . . ?
H21A C21 H21C 109.5 . . ?
H21B C21 H21C 109.5 . . ?
C23 C22 S1 118.91(11) . . ?
C23 C22 C27 120.97(14) . . ?
C27 C22 S1 119.86(11) . . ?
C22 C23 H23 120.5 . . ?
C22 C23 C24 119.01(14) . . ?
C24 C23 H23 120.5 . . ?
C23 C24 H24 119.4 . . ?
C25 C24 C23 121.18(14) . . ?
C25 C24 H24 119.4 . . ?
C24 C25 C26 118.56(15) . . ?
C24 C25 C28 121.28(15) . . ?
C26 C25 C28 120.15(15) . . ?
C25 C26 H26 119.4 . . ?
C27 C26 C25 121.19(15) . . ?
C27 C26 H26 119.4 . . ?
C22 C27 H27 120.5 . . ?
C26 C27 C22 119.05(14) . . ?
C26 C27 H27 120.5 . . ?
C25 C28 H28A 109.5 . . ?
C25 C28 H28B 109.5 . . ?
C25 C28 H28C 109.5 . . ?
H28A C28 H28B 109.5 . . ?
H28A C28 H28C 109.5 . . ?
H28B C28 H28C 109.5 . . ?

loop_
_geom_bond_atom_site_label_1
_geom_bond_atom_site_label_2
_geom_bond_distance
_geom_bond_site_symmetry_2
_geom_bond_publ_flag
Br1 C10 1.9872(14) . ?
Cl1 C15 1.7401(15) . ?
S1 O1 1.4321(11) . ?
S1 O2 1.4287(11) . ?
S1 N1 1.6651(12) . ?
S1 C22 1.7587(15) . ?
O3 C1 1.3655(18) . ?
O3 C8 1.3726(17) . ?
O4 C9 1.2165(19) . ?
N1 C7 1.4033(18) . ?
N1 C11 1.4901(17) . ?
C1 C2 1.386(2) . ?
C1 C6 1.411(2) . ?
C2 H2 0.9500 . ?
C2 C3 1.384(2) . ?
C3 H3 0.9500 . ?
C3 C4 1.406(2) . ?
C4 H4 0.9500 . ?
C4 C5 1.379(2) . ?
C5 H5 0.9500 . ?
C5 C6 1.412(2) . ?
C6 C7 1.4542(19) . ?
C7 C8 1.371(2) . ?
C8 C9 1.444(2) . ?
C9 C10 1.5358(19) . ?
C10 C11 1.5527(18) . ?
C10 C18 1.5285(19) . ?
C11 H11 1.0000 . ?
C11 C12 1.5320(19) . ?
C12 C13 1.396(2) . ?
C12 C17 1.392(2) . ?
C13 H13 0.9500 . ?
C13 C14 1.388(2) . ?
C14 H14 0.9500 . ?
C14 C15 1.380(2) . ?
C15 C16 1.386(2) . ?
C16 H16 0.9500 . ?
C16 C17 1.387(2) . ?
C17 H17 0.9500 . ?
C18 H18A 0.9900 . ?
C18 H18B 0.9900 . ?
C18 C19 1.5351(19) . ?
C19 H19A 0.9900 . ?
C19 H19B 0.9900 . ?
C19 C20 1.533(2) . ?
C20 H20A 0.9900 . ?
C20 H20B 0.9900 . ?
C20 C21 1.525(2) . ?
C21 H21A 0.9800 . ?
C21 H21B 0.9800 . ?
C21 H21C 0.9800 . ?
C22 C23 1.390(2) . ?
C22 C27 1.392(2) . ?
C23 H23 0.9500 . ?
C23 C24 1.390(2) . ?
C24 H24 0.9500 . ?
C24 C25 1.390(2) . ?
C25 C26 1.399(2) . ?
C25 C28 1.506(2) . ?
C26 H26 0.9500 . ?
C26 C27 1.384(2) . ?
C27 H27 0.9500 . ?
C28 H28A 0.9800 . ?
C28 H28B 0.9800 . ?
C28 H28C 0.9800 . ?

loop_
_geom_torsion_atom_site_label_1
_geom_torsion_atom_site_label_2
_geom_torsion_atom_site_label_3
_geom_torsion_atom_site_label_4
_geom_torsion
_geom_torsion_site_symmetry_1
_geom_torsion_site_symmetry_2
_geom_torsion_site_symmetry_3
_geom_torsion_site_symmetry_4
_geom_torsion_publ_flag
Br1 C10 C11 N1 58.74(12) . . . . ?
Br1 C10 C11 C12 -174.47(9) . . . . ?
Br1 C10 C18 C19 57.33(14) . . . . ?
Cl1 C15 C16 C17 178.31(13) . . . . ?
S1 N1 C7 C6 -13.4(2) . . . . ?
S1 N1 C7 C8 171.39(11) . . . . ?
S1 N1 C11 C10 -142.86(10) . . . . ?
S1 N1 C11 C12 89.96(12) . . . . ?
S1 C22 C23 C24 -174.00(11) . . . . ?
S1 C22 C27 C26 173.36(12) . . . . ?
O1 S1 N1 C7 -149.35(12) . . . . ?
O1 S1 N1 C11 42.93(11) . . . . ?
O1 S1 C22 C23 -14.03(14) . . . . ?
O1 S1 C22 C27 171.64(12) . . . . ?
O2 S1 N1 C7 -20.68(13) . . . . ?
O2 S1 N1 C11 171.61(10) . . . . ?
O2 S1 C22 C23 -146.93(11) . . . . ?
O2 S1 C22 C27 38.73(14) . . . . ?
O3 C1 C2 C3 179.53(13) . . . . ?
O3 C1 C6 C5 179.37(12) . . . . ?
O3 C1 C6 C7 -0.50(16) . . . . ?
O3 C8 C9 O4 -0.1(2) . . . . ?
O3 C8 C9 C10 178.38(12) . . . . ?
O4 C9 C10 Br1 94.07(15) . . . . ?
O4 C9 C10 C11 -151.47(14) . . . . ?
O4 C9 C10 C18 -22.00(19) . . . . ?
N1 S1 C22 C23 98.80(12) . . . . ?
N1 S1 C22 C27 -75.54(13) . . . . ?
N1 C7 C8 O3 175.84(12) . . . . ?
N1 C7 C8 C9 -3.4(2) . . . . ?
N1 C11 C12 C13 -142.22(13) . . . . ?
N1 C11 C12 C17 34.34(18) . . . . ?
C1 O3 C8 C7 0.34(16) . . . . ?
C1 O3 C8 C9 179.68(12) . . . . ?
C1 C2 C3 C4 1.2(2) . . . . ?
C1 C6 C7 N1 -174.95(15) . . . . ?
C1 C6 C7 C8 0.67(15) . . . . ?
C2 C1 C6 C5 -0.8(2) . . . . ?
C2 C1 C6 C7 179.32(14) . . . . ?
C2 C3 C4 C5 -1.0(2) . . . . ?
C3 C4 C5 C6 -0.2(2) . . . . ?
C4 C5 C6 C1 1.0(2) . . . . ?
C4 C5 C6 C7 -179.19(16) . . . . ?
C5 C6 C7 N1 5.2(3) . . . . ?
C5 C6 C7 C8 -179.15(17) . . . . ?
C6 C1 C2 C3 -0.3(2) . . . . ?
C6 C7 C8 O3 -0.65(16) . . . . ?
C6 C7 C8 C9 -179.92(14) . . . . ?
C7 N1 C11 C10 48.29(16) . . . . ?
C7 N1 C11 C12 -78.89(14) . . . . ?
C7 C8 C9 O4 179.15(15) . . . . ?
C7 C8 C9 C10 -2.4(2) . . . . ?
C8 O3 C1 C2 -179.70(13) . . . . ?
C8 O3 C1 C6 0.13(15) . . . . ?
C8 C9 C10 Br1 -84.41(12) . . . . ?
C8 C9 C10 C11 30.05(16) . . . . ?
C8 C9 C10 C18 159.53(12) . . . . ?
C9 C10 C11 N1 -52.16(15) . . . . ?
C9 C10 C11 C12 74.63(14) . . . . ?
C9 C10 C18 C19 168.91(12) . . . . ?
C10 C11 C12 C13 91.81(15) . . . . ?
C10 C11 C12 C17 -91.63(16) . . . . ?
C10 C18 C19 C20 166.47(12) . . . . ?
C11 N1 C7 C6 154.29(15) . . . . ?
C11 N1 C7 C8 -20.93(18) . . . . ?
C11 C10 C18 C19 -62.87(16) . . . . ?
C11 C12 C13 C14 177.98(13) . . . . ?
C11 C12 C17 C16 -177.00(14) . . . . ?
C12 C13 C14 C15 -1.3(2) . . . . ?
C13 C12 C17 C16 -0.4(2) . . . . ?
C13 C14 C15 Cl1 -177.53(11) . . . . ?
C13 C14 C15 C16 0.5(2) . . . . ?
C14 C15 C16 C17 0.3(2) . . . . ?
C15 C16 C17 C12 -0.3(2) . . . . ?
C17 C12 C13 C14 1.2(2) . . . . ?
C18 C10 C11 N1 179.76(11) . . . . ?
C18 C10 C11 C12 -53.45(16) . . . . ?
C18 C19 C20 C21 72.59(17) . . . . ?
C22 S1 N1 C7 96.66(12) . . . . ?
C22 S1 N1 C11 -71.06(11) . . . . ?
C22 C23 C24 C25 1.2(2) . . . . ?
C23 C22 C27 C26 -0.9(2) . . . . ?
C23 C24 C25 C26 -2.1(2) . . . . ?
C23 C24 C25 C28 177.12(15) . . . . ?
C24 C25 C26 C27 1.5(2) . . . . ?
C25 C26 C27 C22 0.0(2) . . . . ?
C27 C22 C23 C24 0.3(2) . . . . ?
C28 C25 C26 C27 -177.73(15) . . . . ?
